data_4031956
loop_
_publ_author_name
'Tang, Fei'
'Banwell, Martin G.'
'Willis, Anthony C.'

_publ_section_title
;
 Palladium-Catalyzed Ullmann Cross-Coupling/Tandem Reductive Cyclization
 Route to Key Members of the Uleine Alkaloid Family.
;
_journal_issue 7
_journal_name_full 'The Journal of organic chemistry'
_journal_page_first 2950
_journal_page_last 2957
_journal_paper_doi 10.1021/acs.joc.6b00240
_journal_volume 81
_journal_year 2016
_chemical_absolute_configuration ad
_chemical_compound_source local
_chemical_formula_moiety 'C16 H16 N2 O3'
_chemical_formula_sum 'C16 H16 N2 O3'
_chemical_formula_weight 284.31
_space_group_IT_number 19
_symmetry_cell_setting orthorhombic
_symmetry_space_group_name_Hall 'P 2ac 2ab'
_symmetry_space_group_name_H-M 'P 21 21 21'
_atom_sites_solution_hydrogens difmap
_atom_sites_solution_primary direct
_audit_creation_date 16-01-28
_audit_creation_method CRYSTALS_ver_14.40
_audit_update_record
;
2016-01-27 - Report on C17 H26 O3
            by Anthony C. Willis
            for   Fei Tang and Martin Banwell

2016-01-27 - details of refinement in _refine_special_details below

2016-01-27 - passes checkcif tests with minor warnings
2016-01-28 ? flip enantiomer

2016-01-30 # Formatted by publCIF
;
_cell_angle_alpha 90
_cell_angle_beta 90
_cell_angle_gamma 90
_cell_formula_units_Z 4
_cell_length_a 8.56836(10)
_cell_length_b 12.02612(14)
_cell_length_c 14.15115(14)
_cell_measurement_reflns_used 12292
_cell_measurement_temperature 150
_cell_measurement_theta_max 72
_cell_measurement_theta_min 5
_cell_volume 1458.19(3)
_computing_cell_refinement 'CrysAlisPro (Agilent Technologies, 2015)'
_computing_data_collection
;
CrysAlisPro, Agilent Technologies,
Version 1.171.37.35h (release 09-02-2015 CrysAlis171 .NET)
(compiled Feb 9 2015,16:26:32)
;
_computing_data_reduction 'CrysAlisPro (Agilent Technologies, 2015)'
_computing_molecular_graphics 'PLATON (Spek, 2008)'
_computing_publication_material 'CRYSTALS (Betteridge et al., 2003)'
_computing_structure_refinement 'CRYSTALS (Betteridge et al., 2003)'
_computing_structure_solution 'SIR92 (Altomare et al., 1994)'
_diffrn_ambient_temperature 150
_diffrn_measured_fraction_theta_full 1.000
_diffrn_measured_fraction_theta_max 1.000
_diffrn_measurement_device Area
_diffrn_measurement_device_type 'SuperNova, Dual, Cu at zero, EosS2'
_diffrn_measurement_method \w
_diffrn_radiation_monochromator mirror
_diffrn_radiation_source 'Supernova (Cu) X-ray Source'
_diffrn_radiation_type 'Cu K\a'
_diffrn_radiation_wavelength 1.54184
_diffrn_reflns_av_R_equivalents 0.031
_diffrn_reflns_limit_h_max 10
_diffrn_reflns_limit_h_min -10
_diffrn_reflns_limit_k_max 14
_diffrn_reflns_limit_k_min -13
_diffrn_reflns_limit_l_max 16
_diffrn_reflns_limit_l_min -17
_diffrn_reflns_number 23300
_diffrn_reflns_theta_full 72.415
_diffrn_reflns_theta_max 72.415
_diffrn_reflns_theta_min 4.826
_diffrn_standards_number 0
_exptl_absorpt_coefficient_mu 0.743
_exptl_absorpt_correction_T_max 0.93
_exptl_absorpt_correction_T_min 0.92
_exptl_absorpt_correction_type multi-scan
_exptl_absorpt_process_details
;
CrysAlisPro, Agilent Technologies,
Version 1.171.37.35h (release 09-02-2015 CrysAlis171 .NET)
(compiled Feb 9 2015,16:26:32)
Empirical absorption correction using spherical harmonics,
 implemented in SCALE3 ABSPACK scaling algorithm.
;
_exptl_crystal_colour colourless
_exptl_crystal_density_diffrn 1.295
_exptl_crystal_density_method 'not measured'
_exptl_crystal_description block
_exptl_crystal_F_000 600
_exptl_crystal_size_max 0.212
_exptl_crystal_size_mid 0.136
_exptl_crystal_size_min 0.092
_refine_diff_density_max 0.20
_refine_diff_density_min -0.15
_refine_ls_abs_structure_details 'Flack (1983), 1219 Friedel-pairs'
_refine_ls_abs_structure_Flack 0.49(17)
_refine_ls_extinction_method None
_refine_ls_goodness_of_fit_ref 1.0024
_refine_ls_hydrogen_treatment constr
_refine_ls_matrix_type full
_refine_ls_number_parameters 191
_refine_ls_number_reflns 2890
_refine_ls_number_restraints 0
_refine_ls_R_factor_all 0.0276
_refine_ls_R_factor_gt 0.0269
_refine_ls_shift/su_max 0.0006026
_refine_ls_shift/su_mean 0.0000989
_refine_ls_structure_factor_coef Fsqd
_refine_ls_weighting_details
;
 Method= Modified Sheldrick 
 w=1/[\s^2^(F^2^) + ( 0.04P)^2^ + 0.29P] 
 ,where P=(max(Fo^2^,0) + 2Fc^2^)/3 
;
_refine_ls_weighting_scheme calc
_refine_ls_wR_factor_all 0.0691
_refine_ls_wR_factor_gt 0.0686
_refine_ls_wR_factor_ref 0.0691
_reflns_limit_h_max 10
_reflns_limit_h_min -10
_reflns_limit_k_max 14
_reflns_limit_k_min 0
_reflns_limit_l_max 17
_reflns_limit_l_min 0
_reflns_number_gt 2828
_reflns_number_total 2890
_reflns_threshold_expression I>2.0\s(I)
_oxford_diffrn_Wilson_B_factor 2.27
_oxford_diffrn_Wilson_scale 0.03
_oxford_refine_ls_r_factor_ref 0.0276
_oxford_refine_ls_scale 6.47(11)
_oxford_reflns_number_all 2890
_oxford_reflns_threshold_expression_ref I>-10.0\s(I)
_oxford_structure_analysis_title 'Z:\ban1602SN\Tony_ban1602SN_data At 17:11 on'
_cod_data_source_file jo6b00240_si_001.cif
_cod_data_source_block ban1602SN
_cod_original_sg_symbol_Hall 'P 2ac 2ab '
_cod_original_sg_symbol_H-M 'P 21 21 21 '
_cod_database_code 4031956

loop_
_symmetry_equiv_pos_as_xyz
x,y,z
x+1/2,-y+1/2,-z
-x,y+1/2,-z+1/2
-x+1/2,-y,z+1/2

loop_
_atom_site_label
_atom_site_type_symbol
_atom_site_fract_x
_atom_site_fract_y
_atom_site_fract_z
_atom_site_U_iso_or_equiv
_atom_site_occupancy
_atom_site_adp_type
_atom_site_refinement_flags_posn
C1 C 0.56375(15) 0.86614(10) 0.64461(8) 0.0250 1.0000 Uani .
C2 C 0.57129(15) 0.97703(10) 0.67160(9) 0.0297 1.0000 Uani .
C3 C 0.62116(16) 1.05540(10) 0.60665(10) 0.0314 1.0000 Uani .
C4 C 0.66418(16) 1.02193(10) 0.51691(9) 0.0306 1.0000 Uani .
C5 C 0.65918(15) 0.91038(10) 0.49165(8) 0.0274 1.0000 Uani .
C6 C 0.60760(14) 0.82883(9) 0.55484(8) 0.0231 1.0000 Uani .
C7 C 0.61020(13) 0.71062(9) 0.52419(8) 0.0220 1.0000 Uani .
C8 C 0.55328(15) 0.68012(9) 0.43985(8) 0.0235 1.0000 Uani .
C9 C 0.56866(15) 0.56656(9) 0.39593(8) 0.0237 1.0000 Uani .
C10 C 0.69507(15) 0.49898(10) 0.44563(8) 0.0259 1.0000 Uani .
C11 C 0.67716(17) 0.50783(10) 0.55274(8) 0.0293 1.0000 Uani .
C12 C 0.68715(14) 0.62684(10) 0.58596(8) 0.0246 1.0000 Uani .
N13 N 0.49920(13) 0.78833(9) 0.71449(7) 0.0309 1.0000 Uani .
O14 O 0.41947(12) 0.71044(8) 0.68566(7) 0.0374 1.0000 Uani .
O15 O 0.52459(15) 0.80715(9) 0.79843(7) 0.0471 1.0000 Uani .
C16 C 0.59764(16) 0.57857(11) 0.28857(9) 0.0308 1.0000 Uani .
C17 C 0.4498(2) 0.59636(16) 0.23320(10) 0.0502 1.0000 Uani .
C18 C 0.69920(16) 0.37644(11) 0.41364(10) 0.0327 1.0000 Uani .
C19 C 0.55209(19) 0.31955(10) 0.43325(10) 0.0366 1.0000 Uani .
N20 N 0.43637(19) 0.27669(11) 0.44940(11) 0.0549 1.0000 Uani .
O21 O 0.75262(12) 0.65306(8) 0.65919(7) 0.0336 1.0000 Uani .
H21 H 0.5411 0.9984 0.7344 0.0358 1.0000 Uiso R
H31 H 0.6243 1.1312 0.6254 0.0378 1.0000 Uiso R
H41 H 0.7026 1.0750 0.4731 0.0376 1.0000 Uiso R
H51 H 0.6934 0.8860 0.4306 0.0323 1.0000 Uiso R
H81 H 0.4975 0.7364 0.4021 0.0273 1.0000 Uiso R
H91 H 0.4682 0.5282 0.4046 0.0281 1.0000 Uiso R
H101 H 0.8001 0.5304 0.4281 0.0318 1.0000 Uiso R
H111 H 0.5724 0.4794 0.5709 0.0360 1.0000 Uiso R
H112 H 0.7588 0.4647 0.5844 0.0368 1.0000 Uiso R
H161 H 0.6516 0.5105 0.2635 0.0394 1.0000 Uiso R
H162 H 0.6671 0.6440 0.2746 0.0375 1.0000 Uiso R
H171 H 0.4779 0.6053 0.1660 0.0744 1.0000 Uiso R
H172 H 0.3869 0.5270 0.2397 0.0752 1.0000 Uiso R
H173 H 0.3874 0.6648 0.2566 0.0771 1.0000 Uiso R
H181 H 0.7161 0.3704 0.3458 0.0393 1.0000 Uiso R
H182 H 0.7867 0.3352 0.4462 0.0402 1.0000 Uiso R

loop_
_atom_site_aniso_label
_atom_site_aniso_U_11
_atom_site_aniso_U_22
_atom_site_aniso_U_33
_atom_site_aniso_U_23
_atom_site_aniso_U_13
_atom_site_aniso_U_12
C1 0.0277(6) 0.0243(6) 0.0230(5) 0.0006(4) -0.0035(5) 0.0028(5)
C2 0.0325(6) 0.0280(6) 0.0288(6) -0.0058(5) -0.0048(5) 0.0048(5)
C3 0.0357(7) 0.0198(6) 0.0387(7) -0.0041(5) -0.0095(6) 0.0031(5)
C4 0.0361(7) 0.0227(6) 0.0329(6) 0.0063(5) -0.0066(5) 0.0004(5)
C5 0.0346(7) 0.0241(6) 0.0236(5) 0.0020(5) -0.0041(5) 0.0020(5)
C6 0.0247(6) 0.0223(6) 0.0224(5) 0.0003(4) -0.0049(4) 0.0024(4)
C7 0.0247(5) 0.0200(5) 0.0212(5) 0.0017(4) 0.0010(4) 0.0019(5)
C8 0.0266(6) 0.0216(5) 0.0222(5) 0.0021(4) -0.0001(4) 0.0033(5)
C9 0.0270(6) 0.0222(6) 0.0220(6) -0.0010(4) 0.0005(5) 0.0009(5)
C10 0.0278(6) 0.0225(6) 0.0275(6) -0.0008(5) 0.0020(5) 0.0037(5)
C11 0.0399(7) 0.0219(6) 0.0263(6) 0.0027(5) -0.0045(5) 0.0042(5)
C12 0.0283(6) 0.0241(6) 0.0215(5) 0.0019(4) -0.0005(5) 0.0019(5)
N13 0.0373(6) 0.0304(5) 0.0251(5) -0.0009(4) 0.0045(5) 0.0025(5)
O14 0.0423(5) 0.0339(5) 0.0359(5) -0.0015(4) 0.0062(4) -0.0082(4)
O15 0.0750(8) 0.0450(6) 0.0214(4) -0.0015(4) 0.0032(5) -0.0051(5)
C16 0.0370(7) 0.0318(6) 0.0237(6) -0.0022(5) 0.0045(5) 0.0014(5)
C17 0.0498(9) 0.0743(12) 0.0266(7) 0.0038(7) -0.0043(6) -0.0003(8)
C18 0.0379(7) 0.0253(6) 0.0348(6) -0.0031(5) 0.0017(5) 0.0064(5)
C19 0.0513(8) 0.0196(6) 0.0388(7) 0.0009(5) 0.0045(6) 0.0055(6)
N20 0.0595(9) 0.0292(6) 0.0759(10) 0.0035(6) 0.0162(8) -0.0041(6)
O21 0.0434(5) 0.0289(5) 0.0284(5) 0.0008(4) -0.0126(4) 0.0036(4)

loop_
_atom_type_symbol
_atom_type_scat_dispersion_real
_atom_type_scat_dispersion_imag
_atom_type_scat_Cromer_Mann_a1
_atom_type_scat_Cromer_Mann_b1
_atom_type_scat_Cromer_Mann_a2
_atom_type_scat_Cromer_Mann_b2
_atom_type_scat_Cromer_Mann_a3
_atom_type_scat_Cromer_Mann_b3
_atom_type_scat_Cromer_Mann_a4
_atom_type_scat_Cromer_Mann_b4
_atom_type_scat_Cromer_Mann_c
_atom_type_scat_source
C 0.0181 0.0091 2.3100 20.8439 1.0200 10.2075 1.5886 0.5687 0.8650 51.6512 0.2156 'International Tables Vol C 4.2.6.8 and 6.1.1.4'
H 0.0000 0.0000 0.4930 10.5109 0.3229 26.1257 0.1402 3.1424 0.0408 57.7998 0.0030 'International Tables Vol C 4.2.6.8 and 6.1.1.4'
N 0.0311 0.0180 12.2126 0.0057 3.1322 9.8933 2.0125 28.9975 1.1663 0.5826 -11.5290 'International Tables Vol C 4.2.6.8 and 6.1.1.4'
O 0.0492 0.0322 3.0485 13.2771 2.2868 5.7011 1.5463 0.3239 0.8670 32.9089 0.2508 'International Tables Vol C 4.2.6.8 and 6.1.1.4'

loop_
_geom_angle_atom_site_label_1
_geom_angle_atom_site_label_2
_geom_angle_atom_site_label_3
_geom_angle
_geom_angle_publ_flag
C2 C1 C6 123.05(11) yes
C2 C1 N13 116.36(11) yes
C6 C1 N13 120.53(10) yes
C1 C2 C3 119.06(11) yes
C1 C2 H21 119.9 no
C3 C2 H21 121.0 no
C2 C3 C4 119.62(11) yes
C2 C3 H31 118.5 no
C4 C3 H31 121.9 no
C3 C4 C5 120.63(12) yes
C3 C4 H41 119.8 no
C5 C4 H41 119.5 no
C4 C5 C6 121.49(11) yes
C4 C5 H51 121.2 no
C6 C5 H51 117.3 no
C5 C6 C1 116.14(11) yes
C5 C6 C7 118.64(10) yes
C1 C6 C7 125.15(10) yes
C6 C7 C8 121.06(10) yes
C6 C7 C12 118.88(9) yes
C8 C7 C12 119.93(10) yes
C7 C8 C9 125.71(10) yes
C7 C8 H81 118.1 no
C9 C8 H81 116.2 no
C8 C9 C10 110.78(10) yes
C8 C9 C16 109.56(9) yes
C10 C9 C16 112.87(10) yes
C8 C9 H91 107.2 no
C10 C9 H91 108.3 no
C16 C9 H91 107.9 no
C9 C10 C11 110.43(10) yes
C9 C10 C18 112.96(10) yes
C11 C10 C18 111.12(10) yes
C9 C10 H101 108.7 no
C11 C10 H101 107.9 no
C18 C10 H101 105.4 no
C10 C11 C12 111.69(10) yes
C10 C11 H111 108.8 no
C12 C11 H111 107.3 no
C10 C11 H112 110.2 no
C12 C11 H112 108.6 no
H111 C11 H112 110.2 no
C11 C12 C7 115.73(10) yes
C11 C12 O21 122.41(11) yes
C7 C12 O21 121.85(11) yes
C1 N13 O14 118.11(10) yes
C1 N13 O15 117.82(11) yes
O14 N13 O15 124.04(11) yes
C9 C16 C17 112.94(11) yes
C9 C16 H161 110.1 no
C17 C16 H161 108.7 no
C9 C16 H162 111.2 no
C17 C16 H162 106.5 no
H161 C16 H162 107.2 no
C16 C17 H171 108.2 no
C16 C17 H172 106.7 no
H171 C17 H172 108.1 no
C16 C17 H173 112.4 no
H171 C17 H173 110.3 no
H172 C17 H173 110.8 no
C10 C18 C19 111.84(11) yes
C10 C18 H181 111.4 no
C19 C18 H181 106.3 no
C10 C18 H182 110.6 no
C19 C18 H182 108.9 no
H181 C18 H182 107.6 no
C18 C19 N20 178.83(14) yes

loop_
_geom_bond_atom_site_label_1
_geom_bond_atom_site_label_2
_geom_bond_distance
_geom_bond_publ_flag
C1 C2 1.3887(17) yes
C1 C6 1.3987(16) yes
C1 N13 1.4696(16) yes
C2 C3 1.3840(19) yes
C2 H21 0.961 no
C3 C4 1.3822(19) yes
C3 H31 0.950 no
C4 C5 1.3890(17) yes
C4 H41 0.948 no
C5 C6 1.3988(16) yes
C5 H51 0.959 no
C6 C7 1.4865(15) yes
C7 C8 1.3404(16) yes
C7 C12 1.4879(15) yes
C8 C9 1.5062(15) yes
C8 H81 0.986 no
C9 C10 1.5259(16) yes
C9 C16 1.5462(16) yes
C9 H91 0.984 no
C10 C11 1.5272(16) yes
C10 C18 1.5421(17) yes
C10 H101 1.007 no
C11 C12 1.5089(16) yes
C11 H111 0.994 no
C11 H112 0.979 no
C12 O21 1.2199(15) yes
N13 O14 1.2290(15) yes
N13 O15 1.2285(14) yes
C16 C17 1.505(2) yes
C16 H161 1.004 no
C16 H162 1.006 no
C17 H171 0.987 no
C17 H172 0.997 no
C17 H173 1.036 no
C18 C19 1.461(2) yes
C18 H181 0.973 no
C18 H182 1.010 no
C19 N20 1.141(2) yes

loop_
_geom_contact_atom_site_label_1
_geom_contact_atom_site_label_2
_geom_contact_distance
_geom_contact_site_symmetry_2
_geom_contact_publ_flag
O14 O21 2.9606(14) . no
O14 C7 2.8093(15) . no
O14 C12 2.8744(16) . no
O21 N13 2.8238(15) . no
O21 C1 3.0378(16) . no
N13 C12 3.1102(16) . no
N20 C4 3.396(2) 2_466 no
N20 C18 3.358(2) 2_456 no
C17 C19 3.571(2) 3_655 no

loop_
_geom_torsion_atom_site_label_1
_geom_torsion_atom_site_label_2
_geom_torsion_atom_site_label_3
_geom_torsion_atom_site_label_4
_geom_torsion
_geom_torsion_publ_flag
O14 N13 C1 C2 144.06(12) no
O15 N13 C1 C2 -33.85(17) no
O14 N13 C1 C6 -33.16(17) no
O15 N13 C1 C6 148.94(12) no
N13 C1 C2 C3 -175.71(12) no
C6 C1 C2 C3 1.4(2) no
N13 C1 C6 C5 176.40(11) no
N13 C1 C6 C7 -6.59(19) no
C2 C1 C6 C5 -0.62(19) no
C2 C1 C6 C7 176.39(12) no
C1 C2 C3 C4 -0.8(2) no
C2 C3 C4 C5 -0.6(2) no
C3 C4 C5 C6 1.4(2) no
C4 C5 C6 C1 -0.81(18) no
C4 C5 C6 C7 -178.02(12) no
C1 C6 C7 C8 135.74(13) no
C1 C6 C7 C12 -48.40(17) no
C5 C6 C7 C8 -47.32(17) no
C5 C6 C7 C12 128.54(12) no
C6 C7 C8 C9 171.37(11) no
C12 C7 C8 C9 -4.45(19) no
C6 C7 C12 O21 -2.58(17) no
C6 C7 C12 C11 176.72(10) no
C8 C7 C12 O21 173.32(12) no
C8 C7 C12 C11 -7.38(16) no
C7 C8 C9 C10 -15.93(17) no
C7 C8 C9 C16 -141.10(13) no
C8 C9 C10 C11 46.30(13) no
C8 C9 C10 C18 171.41(10) no
C16 C9 C10 C11 169.58(10) no
C16 C9 C10 C18 -65.31(13) no
C8 C9 C16 C17 -82.17(14) no
C10 C9 C16 C17 153.87(12) no
C9 C10 C11 C12 -58.86(14) no
C18 C10 C11 C12 174.99(11) no
C9 C10 C18 C19 -60.52(14) no
C11 C10 C18 C19 64.22(15) no
C10 C11 C12 O21 -141.85(12) no
C10 C11 C12 C7 38.86(15) no
